data_7016464
loop_
_publ_author_name
'Tao, Xian'
'Shen, Kecheng'
'Feng, Meng'
'Tang, Qingyun'
'Fang, Jiangtao'
'Wang, Yulong'
'Shen, Yingzhong'

_publ_section_title
;
 Organophosphine/phosphite stabilized disilver(i) methanedisulphonates:
 synthesis, solid state structures and their potential use as MOCVD
 precursors.
;
_journal_issue 36
_journal_name_full 'Dalton transactions (Cambridge, England : 2003)'
_journal_page_first 9250
_journal_page_last 9258
_journal_paper_doi 10.1039/c1dt10575b
_journal_volume 40
_journal_year 2011
_chemical_formula_sum 'C95 H85 Ag2 Cl8 O6 P5 S2'
_chemical_formula_weight 2040.97
_chemical_name_systematic
;
?
;
_space_group_IT_number 14
_symmetry_cell_setting monoclinic
_symmetry_space_group_name_Hall '-P 2yn'
_symmetry_space_group_name_H-M 'P 1 21/n 1'
_atom_sites_solution_hydrogens geom
_atom_sites_solution_primary direct
_atom_sites_solution_secondary difmap
_audit_creation_method SHELXL-97
_cell_angle_alpha 90.00
_cell_angle_beta 90.39(3)
_cell_angle_gamma 90.00
_cell_formula_units_Z 4
_cell_length_a 15.329(3)
_cell_length_b 21.750(4)
_cell_length_c 27.277(6)
_cell_measurement_reflns_used 35318
_cell_measurement_temperature 153(2)
_cell_measurement_theta_max 29.0920
_cell_measurement_theta_min 3.1083
_cell_volume 9094(3)
_computing_cell_refinement 'Bruker XSCANS'
_computing_data_collection 'Bruker XSCANS'
_computing_data_reduction 'Bruker SHELXTL'
_computing_molecular_graphics 'Bruker SHELXTL'
_computing_publication_material 'Bruker SHELXTL'
_computing_structure_refinement 'SHELXL-97 (Sheldrick, 1997)'
_computing_structure_solution 'SHELXS-97 (Sheldrick, 1990)'
_diffrn_ambient_temperature 153(2)
_diffrn_measured_fraction_theta_full 0.981
_diffrn_measured_fraction_theta_max 0.981
_diffrn_measurement_device_type 'BRUKER SMART Apex CCD'
_diffrn_measurement_method '\w scans'
_diffrn_radiation_monochromator graphite
_diffrn_radiation_source 'fine-focus sealed tube'
_diffrn_radiation_type MoK\a
_diffrn_radiation_wavelength 0.71073
_diffrn_reflns_av_R_equivalents 0.0326
_diffrn_reflns_av_sigmaI/netI 0.0491
_diffrn_reflns_limit_h_max 18
_diffrn_reflns_limit_h_min -18
_diffrn_reflns_limit_k_max 23
_diffrn_reflns_limit_k_min -26
_diffrn_reflns_limit_l_max 33
_diffrn_reflns_limit_l_min -23
_diffrn_reflns_number 43506
_diffrn_reflns_theta_full 26.02
_diffrn_reflns_theta_max 26.02
_diffrn_reflns_theta_min 3.11
_exptl_absorpt_coefficient_mu 0.853
_exptl_absorpt_correction_T_max 0.8479
_exptl_absorpt_correction_T_min 0.8479
_exptl_absorpt_correction_type multi-scan
_exptl_absorpt_process_details sadabs
_exptl_crystal_colour colorless
_exptl_crystal_density_diffrn 1.491
_exptl_crystal_density_method 'not measured'
_exptl_crystal_description Prism
_exptl_crystal_F_000 4160
_exptl_crystal_size_max 0.20
_exptl_crystal_size_mid 0.20
_exptl_crystal_size_min 0.20
_refine_diff_density_max 1.674
_refine_diff_density_min -1.078
_refine_diff_density_rms 0.087
_refine_ls_extinction_method none
_refine_ls_goodness_of_fit_ref 1.032
_refine_ls_hydrogen_treatment constr
_refine_ls_matrix_type full
_refine_ls_number_parameters 1072
_refine_ls_number_reflns 17561
_refine_ls_number_restraints 0
_refine_ls_restrained_S_all 1.032
_refine_ls_R_factor_all 0.0643
_refine_ls_R_factor_gt 0.0573
_refine_ls_shift/su_max 0.000
_refine_ls_shift/su_mean 0.000
_refine_ls_structure_factor_coef Fsqd
_refine_ls_weighting_details 'calc w=1/[\s^2^(Fo^2^)+(0.0584P)^2^+21.5891P] where P=(Fo^2^+2Fc^2^)/3'
_refine_ls_weighting_scheme calc
_refine_ls_wR_factor_gt 0.1311
_refine_ls_wR_factor_ref 0.1364
_reflns_number_gt 15852
_reflns_number_total 17561
_reflns_threshold_expression >2sigma(I)
_cod_data_source_file c1dt10575b.txt
_cod_data_source_block 2d
_cod_depositor_comments
;
The following automatic conversions were performed:

'_symmetry_cell_setting' value 'Monoclinic' changed to 'monoclinic'
according to /home/saulius/struct/CIF-dictionaries/cif_core.dic
dictionary named 'cif_core.dic' version 2.4.1 from 2010-06-29.

Automatic conversion script
Id: cif_fix_values 1715 2011-07-08 13:25:40Z adriana 
;
_cod_original_sg_symbol_H-M P2(1)/n
_cod_database_code 7016464

loop_
_symmetry_equiv_pos_as_xyz
'x, y, z'
'-x+1/2, y+1/2, -z+1/2'
'-x, -y, -z'
'x-1/2, -y-1/2, z-1/2'

loop_
_atom_site_label
_atom_site_type_symbol
_atom_site_fract_x
_atom_site_fract_y
_atom_site_fract_z
_atom_site_U_iso_or_equiv
_atom_site_adp_type
_atom_site_occupancy
_atom_site_symmetry_multiplicity
_atom_site_calc_flag
_atom_site_refinement_flags
_atom_site_disorder_assembly
_atom_site_disorder_group
Ag1 Ag -0.020085(18) 0.884301(13) 0.765017(10) 0.02344(9) Uani 1 1 d . . .
Ag2 Ag 0.35594(2) 0.811292(14) 0.855928(11) 0.02743(9) Uani 1 1 d . . .
C1 C -0.0744(3) 1.03700(18) 0.71778(14) 0.0258(8) Uani 1 1 d . . .
C2 C -0.0018(3) 1.0566(2) 0.74429(15) 0.0308(9) Uani 1 1 d . . .
H2 H 0.0412 1.0276 0.7541 0.037 Uiso 1 1 calc R . .
C3 C 0.0085(3) 1.1183(2) 0.75654(17) 0.0371(10) Uani 1 1 d . . .
H3 H 0.0596 1.1316 0.7734 0.044 Uiso 1 1 calc R . .
C4 C -0.0557(3) 1.1600(2) 0.74413(17) 0.0376(10) Uani 1 1 d . . .
H4 H -0.0490 1.2021 0.7528 0.045 Uiso 1 1 calc R . .
C5 C -0.1294(3) 1.1410(2) 0.71915(17) 0.0359(10) Uani 1 1 d . . .
H5 H -0.1740 1.1697 0.7113 0.043 Uiso 1 1 calc R . .
C6 C -0.1385(3) 1.07958(19) 0.70547(16) 0.0331(9) Uani 1 1 d . . .
H6 H -0.1888 1.0668 0.6876 0.040 Uiso 1 1 calc R . .
C7 C -0.1832(3) 0.93892(19) 0.67767(15) 0.0285(9) Uani 1 1 d . . .
C8 C -0.2549(3) 0.9545(2) 0.70684(18) 0.0365(10) Uani 1 1 d . . .
H8 H -0.2463 0.9781 0.7358 0.044 Uiso 1 1 calc R . .
C9 C -0.3380(3) 0.9358(2) 0.6936(2) 0.0485(13) Uani 1 1 d . . .
H9 H -0.3865 0.9472 0.7131 0.058 Uiso 1 1 calc R . .
C10 C -0.3506(3) 0.9006(3) 0.6519(2) 0.0584(16) Uani 1 1 d . . .
H10 H -0.4077 0.8876 0.6429 0.070 Uiso 1 1 calc R . .
C11 C -0.2803(4) 0.8843(3) 0.6235(2) 0.0592(16) Uani 1 1 d . . .
H11 H -0.2892 0.8600 0.5949 0.071 Uiso 1 1 calc R . .
C12 C -0.1967(3) 0.9032(2) 0.63629(18) 0.0426(11) Uani 1 1 d . . .
H12 H -0.1486 0.8915 0.6166 0.051 Uiso 1 1 calc R . .
C13 C -0.0084(3) 0.95949(18) 0.64400(14) 0.0255(8) Uani 1 1 d . . .
C14 C -0.0314(3) 0.99847(19) 0.60507(15) 0.0325(9) Uani 1 1 d . . .
H14 H -0.0839 1.0216 0.6065 0.039 Uiso 1 1 calc R . .
C15 C 0.0218(4) 1.0033(2) 0.56487(16) 0.0422(11) Uani 1 1 d . . .
H15 H 0.0058 1.0299 0.5387 0.051 Uiso 1 1 calc R . .
C16 C 0.0978(3) 0.9701(2) 0.56221(18) 0.0449(12) Uani 1 1 d . . .
H16 H 0.1340 0.9736 0.5342 0.054 Uiso 1 1 calc R . .
C17 C 0.1213(3) 0.9315(2) 0.60031(18) 0.0405(11) Uani 1 1 d . . .
H17 H 0.1741 0.9088 0.5986 0.049 Uiso 1 1 calc R . .
C18 C 0.0681(3) 0.92591(19) 0.64105(16) 0.0304(9) Uani 1 1 d . . .
H18 H 0.0842 0.8990 0.6670 0.036 Uiso 1 1 calc R . .
C19 C -0.1964(2) 0.78474(18) 0.78058(15) 0.0259(8) Uani 1 1 d . . .
C20 C -0.2084(3) 0.76955(18) 0.82989(15) 0.0285(9) Uani 1 1 d . . .
H20 H -0.1610 0.7535 0.8485 0.034 Uiso 1 1 calc R . .
C21 C -0.2891(3) 0.7777(2) 0.85208(17) 0.0361(10) Uani 1 1 d . . .
H21 H -0.2963 0.7676 0.8857 0.043 Uiso 1 1 calc R . .
C22 C -0.3591(3) 0.8007(2) 0.82499(19) 0.0392(11) Uani 1 1 d . . .
H22 H -0.4145 0.8057 0.8399 0.047 Uiso 1 1 calc R . .
C23 C -0.3478(3) 0.81617(19) 0.77637(18) 0.0359(10) Uani 1 1 d . . .
H23 H -0.3954 0.8319 0.7578 0.043 Uiso 1 1 calc R . .
C24 C -0.2663(3) 0.80872(18) 0.75433(16) 0.0293(9) Uani 1 1 d . . .
H24 H -0.2589 0.8202 0.7210 0.035 Uiso 1 1 calc R . .
C25 C -0.0966(3) 0.76047(17) 0.69037(15) 0.0267(8) Uani 1 1 d . . .
C26 C -0.1680(3) 0.7317(2) 0.66821(16) 0.0344(10) Uani 1 1 d . . .
H26 H -0.2183 0.7223 0.6869 0.041 Uiso 1 1 calc R . .
C27 C -0.1655(3) 0.7168(2) 0.61877(17) 0.0435(12) Uani 1 1 d . . .
H27 H -0.2142 0.6969 0.6040 0.052 Uiso 1 1 calc R . .
C28 C -0.0938(3) 0.7303(2) 0.59087(17) 0.0439(12) Uani 1 1 d . . .
H28 H -0.0933 0.7203 0.5570 0.053 Uiso 1 1 calc R . .
C29 C -0.0224(3) 0.7584(2) 0.61242(17) 0.0435(12) Uani 1 1 d . . .
H29 H 0.0277 0.7673 0.5934 0.052 Uiso 1 1 calc R . .
C30 C -0.0240(3) 0.7736(2) 0.66170(16) 0.0345(10) Uani 1 1 d . . .
H30 H 0.0251 0.7933 0.6762 0.041 Uiso 1 1 calc R . .
C31 C -0.0503(3) 0.70508(18) 0.78021(14) 0.0260(8) Uani 1 1 d . . .
C32 C -0.1063(3) 0.65540(19) 0.77842(16) 0.0340(10) Uani 1 1 d . . .
H32 H -0.1623 0.6598 0.7637 0.041 Uiso 1 1 calc R . .
C33 C -0.0814(3) 0.5991(2) 0.79792(18) 0.0401(11) Uani 1 1 d . . .
H33 H -0.1204 0.5651 0.7967 0.048 Uiso 1 1 calc R . .
C34 C -0.0002(3) 0.5926(2) 0.81891(17) 0.0428(12) Uani 1 1 d . . .
H34 H 0.0167 0.5543 0.8329 0.051 Uiso 1 1 calc R . .
C35 C 0.0563(3) 0.6415(2) 0.81962(18) 0.0443(12) Uani 1 1 d . . .
H35 H 0.1129 0.6365 0.8335 0.053 Uiso 1 1 calc R . .
C36 C 0.0323(3) 0.6982(2) 0.80044(16) 0.0340(10) Uani 1 1 d . . .
H36 H 0.0719 0.7318 0.8012 0.041 Uiso 1 1 calc R . .
C37 C 0.3106(2) 0.65089(18) 0.83446(14) 0.0262(8) Uani 1 1 d . . .
C38 C 0.2747(3) 0.6739(2) 0.79138(16) 0.0335(10) Uani 1 1 d . . .
H38 H 0.2669 0.7170 0.7875 0.040 Uiso 1 1 calc R . .
C39 C 0.2503(3) 0.6343(2) 0.75390(16) 0.0392(11) Uani 1 1 d . . .
H39 H 0.2255 0.6502 0.7245 0.047 Uiso 1 1 calc R . .
C40 C 0.2618(3) 0.5718(2) 0.75914(17) 0.0379(10) Uani 1 1 d . . .
H40 H 0.2435 0.5446 0.7338 0.045 Uiso 1 1 calc R . .
C41 C 0.3001(3) 0.5488(2) 0.80142(16) 0.0334(10) Uani 1 1 d . . .
H41 H 0.3099 0.5058 0.8045 0.040 Uiso 1 1 calc R . .
C42 C 0.3242(3) 0.58784(18) 0.83930(16) 0.0303(9) Uani 1 1 d . . .
H42 H 0.3499 0.5717 0.8684 0.036 Uiso 1 1 calc R . .
C43 C 0.4293(3) 0.67673(17) 0.91567(15) 0.0258(8) Uani 1 1 d . . .
C44 C 0.5066(3) 0.6718(2) 0.88977(16) 0.0327(9) Uani 1 1 d . . .
H44 H 0.5065 0.6790 0.8554 0.039 Uiso 1 1 calc R . .
C45 C 0.5842(3) 0.6565(2) 0.91349(18) 0.0379(10) Uani 1 1 d . . .
H45 H 0.6367 0.6534 0.8954 0.045 Uiso 1 1 calc R . .
C46 C 0.5849(3) 0.6458(2) 0.96334(18) 0.0391(11) Uani 1 1 d . . .
H46 H 0.6377 0.6349 0.9796 0.047 Uiso 1 1 calc R . .
C47 C 0.5085(3) 0.6511(2) 0.98956(17) 0.0382(11) Uani 1 1 d . . .
H47 H 0.5093 0.6447 1.0240 0.046 Uiso 1 1 calc R . .
C48 C 0.4306(3) 0.66556(19) 0.96612(15) 0.0334(10) Uani 1 1 d . . .
H48 H 0.3782 0.6679 0.9844 0.040 Uiso 1 1 calc R . .
C49 C 0.2473(3) 0.69474(19) 0.92833(15) 0.0290(9) Uani 1 1 d . . .
C50 C 0.2000(3) 0.6407(2) 0.93266(17) 0.0374(10) Uani 1 1 d . . .
H50 H 0.2085 0.6082 0.9099 0.045 Uiso 1 1 calc R . .
C51 C 0.1398(3) 0.6340(2) 0.97070(18) 0.0434(11) Uani 1 1 d . . .
H51 H 0.1070 0.5971 0.9733 0.052 Uiso 1 1 calc R . .
C52 C 0.1276(3) 0.6801(2) 1.00409(17) 0.0447(12) Uani 1 1 d . . .
H52 H 0.0871 0.6749 1.0300 0.054 Uiso 1 1 calc R . .
C53 C 0.1741(3) 0.7341(3) 1.00022(18) 0.0463(12) Uani 1 1 d . . .
H53 H 0.1660 0.7660 1.0236 0.056 Uiso 1 1 calc R . .
C54 C 0.2328(3) 0.7419(2) 0.96223(17) 0.0385(10) Uani 1 1 d . . .
H54 H 0.2635 0.7797 0.9592 0.046 Uiso 1 1 calc R . .
C55 C 0.5083(3) 0.88404(18) 0.93763(15) 0.0283(9) Uani 1 1 d . . .
C56 C 0.5185(3) 0.8262(2) 0.95967(17) 0.0364(10) Uani 1 1 d . . .
H56 H 0.4746 0.7959 0.9554 0.044 Uiso 1 1 calc R . .
C57 C 0.5914(3) 0.8129(2) 0.98743(18) 0.0430(12) Uani 1 1 d . . .
H57 H 0.5973 0.7737 1.0023 0.052 Uiso 1 1 calc R . .
C58 C 0.6557(3) 0.8566(2) 0.99362(18) 0.0423(11) Uani 1 1 d . . .
H58 H 0.7055 0.8478 1.0133 0.051 Uiso 1 1 calc R . .
C59 C 0.6476(3) 0.9131(2) 0.97115(18) 0.0424(11) Uani 1 1 d . . .
H59 H 0.6927 0.9427 0.9746 0.051 Uiso 1 1 calc R . .
C60 C 0.5737(3) 0.9269(2) 0.94339(16) 0.0323(9) Uani 1 1 d . . .
H60 H 0.5683 0.9661 0.9283 0.039 Uiso 1 1 calc R . .
C61 C 0.3274(3) 0.90898(18) 0.95395(15) 0.0312(9) Uani 1 1 d . . .
C62 C 0.3514(3) 0.9181(2) 1.00295(17) 0.0420(11) Uani 1 1 d . . .
H62 H 0.4112 0.9223 1.0117 0.050 Uiso 1 1 calc R . .
C63 C 0.2879(4) 0.9209(2) 1.03870(19) 0.0547(15) Uani 1 1 d . . .
H63 H 0.3044 0.9268 1.0720 0.066 Uiso 1 1 calc R . .
C64 C 0.2008(4) 0.9153(2) 1.0263(2) 0.0569(15) Uani 1 1 d . . .
H64 H 0.1576 0.9174 1.0511 0.068 Uiso 1 1 calc R . .
C65 C 0.1767(4) 0.9069(3) 0.9784(2) 0.0590(15) Uani 1 1 d . . .
H65 H 0.1167 0.9034 0.9700 0.071 Uiso 1 1 calc R . .
C66 C 0.2394(3) 0.9033(2) 0.94212(19) 0.0457(12) Uani 1 1 d . . .
H66 H 0.2222 0.8969 0.9090 0.055 Uiso 1 1 calc R . .
C67 C 0.4215(3) 0.9742(2) 0.87803(15) 0.0303(9) Uani 1 1 d . . .
C68 C 0.4406(3) 0.9778(2) 0.82845(16) 0.0370(10) Uani 1 1 d . . .
H68 H 0.4440 0.9414 0.8093 0.044 Uiso 1 1 calc R . .
C69 C 0.4546(3) 1.0348(3) 0.8069(2) 0.0516(14) Uani 1 1 d . . .
H69 H 0.4669 1.0373 0.7729 0.062 Uiso 1 1 calc R . .
C70 C 0.4511(3) 1.0873(3) 0.8343(2) 0.0566(15) Uani 1 1 d . . .
H70 H 0.4610 1.1261 0.8193 0.068 Uiso 1 1 calc R . .
C71 C 0.4329(3) 1.0839(2) 0.8836(2) 0.0522(14) Uani 1 1 d . . .
H71 H 0.4308 1.1205 0.9025 0.063 Uiso 1 1 calc R . .
C72 C 0.4177(3) 1.0280(2) 0.90588(18) 0.0401(11) Uani 1 1 d . . .
H72 H 0.4047 1.0261 0.9399 0.048 Uiso 1 1 calc R . .
C73 C -0.1495(3) 0.97240(19) 0.84602(14) 0.0275(9) Uani 1 1 d . . .
C74 C -0.2283(3) 0.9408(2) 0.84294(15) 0.0321(9) Uani 1 1 d . . .
H74 H -0.2291 0.8974 0.8464 0.039 Uiso 1 1 calc R . .
C75 C -0.3055(3) 0.9724(2) 0.83484(17) 0.0392(11) Uani 1 1 d . . .
H75 H -0.3591 0.9505 0.8335 0.047 Uiso 1 1 calc R . .
C76 C -0.3053(3) 1.0354(2) 0.82876(16) 0.0417(11) Uani 1 1 d . . .
H76 H -0.3582 1.0569 0.8227 0.050 Uiso 1 1 calc R . .
C77 C -0.2268(3) 1.0669(2) 0.83160(17) 0.0415(11) Uani 1 1 d . . .
H77 H -0.2261 1.1103 0.8274 0.050 Uiso 1 1 calc R . .
C78 C -0.1493(3) 1.0359(2) 0.84057(15) 0.0330(9) Uani 1 1 d . . .
H78 H -0.0961 1.0581 0.8430 0.040 Uiso 1 1 calc R . .
C79 C 0.0287(3) 0.9836(2) 0.87816(15) 0.0313(9) Uani 1 1 d . . .
C80 C 0.0082(3) 1.0107(2) 0.92301(17) 0.0462(12) Uani 1 1 d . . .
H80 H -0.0459 1.0016 0.9381 0.055 Uiso 1 1 calc R . .
C81 C 0.0656(4) 1.0506(3) 0.9456(2) 0.0631(16) Uani 1 1 d . . .
H81 H 0.0509 1.0689 0.9760 0.076 Uiso 1 1 calc R . .
C82 C 0.1440(4) 1.0639(3) 0.9240(2) 0.0699(18) Uani 1 1 d . . .
H82 H 0.1832 1.0918 0.9395 0.084 Uiso 1 1 calc R . .
C83 C 0.1665(4) 1.0370(3) 0.8796(2) 0.0556(14) Uani 1 1 d . . .
H83 H 0.2213 1.0457 0.8651 0.067 Uiso 1 1 calc R . .
C84 C 0.1082(3) 0.9971(2) 0.85656(17) 0.0395(11) Uani 1 1 d . . .
H84 H 0.1229 0.9790 0.8260 0.047 Uiso 1 1 calc R . .
C85 C -0.0551(3) 0.86850(19) 0.89233(14) 0.0282(9) Uani 1 1 d . . .
C86 C -0.1178(3) 0.8646(2) 0.92889(17) 0.0413(11) Uani 1 1 d . . .
H86 H -0.1592 0.8966 0.9332 0.050 Uiso 1 1 calc R . .
C87 C -0.1188(4) 0.8126(3) 0.95932(19) 0.0547(14) Uani 1 1 d . . .
H87 H -0.1622 0.8092 0.9839 0.066 Uiso 1 1 calc R . .
C88 C -0.0580(4) 0.7666(2) 0.95409(19) 0.0507(13) Uani 1 1 d . . .
H88 H -0.0592 0.7317 0.9751 0.061 Uiso 1 1 calc R . .
C89 C 0.0046(3) 0.7712(2) 0.91841(17) 0.0436(12) Uani 1 1 d . . .
H89 H 0.0469 0.7396 0.9149 0.052 Uiso 1 1 calc R . .
C90 C 0.0059(3) 0.8216(2) 0.88762(16) 0.0352(10) Uani 1 1 d . . .
H90 H 0.0491 0.8243 0.8629 0.042 Uiso 1 1 calc R . .
C91 C 0.2982(3) 0.8895(2) 0.73781(17) 0.0332(10) Uani 1 1 d . A .
H91A H 0.3117 0.9241 0.7602 0.040 Uiso 1 1 calc R . .
H91B H 0.2838 0.9078 0.7055 0.040 Uiso 1 1 calc R . .
C92 C 0.2378(4) 0.7730(3) 0.6176(2) 0.0593(15) Uani 1 1 d . . .
H92A H 0.2909 0.7867 0.6352 0.071 Uiso 1 1 calc R . .
H92B H 0.1869 0.7931 0.6329 0.071 Uiso 1 1 calc R . .
C93 C 1.0028(3) 0.2111(3) 0.8670(2) 0.0581(15) Uani 1 1 d . . .
H93A H 1.0139 0.1667 0.8617 0.070 Uiso 1 1 calc R . .
H93B H 1.0344 0.2343 0.8415 0.070 Uiso 1 1 calc R . .
C94 C 0.8214(7) 0.5496(4) 0.9195(3) 0.109(3) Uani 1 1 d . . .
H94A H 0.7821 0.5381 0.8920 0.131 Uiso 1 1 calc R . .
H94B H 0.8800 0.5332 0.9119 0.131 Uiso 1 1 calc R . .
C95 C 0.0903(4) 0.4207(3) 0.9055(3) 0.0651(17) Uani 1 1 d . . .
H95A H 0.1266 0.3900 0.9231 0.078 Uiso 1 1 calc R . .
H95B H 0.0618 0.3998 0.8775 0.078 Uiso 1 1 calc R . .
Cl1 Cl 0.24404(12) 0.79559(7) 0.55617(6) 0.0679(4) Uani 1 1 d . . .
Cl2 Cl 0.2278(2) 0.69465(9) 0.62330(7) 0.1109(9) Uani 1 1 d . . .
Cl3 Cl 0.89266(12) 0.22523(15) 0.86148(8) 0.1253(10) Uani 1 1 d . . .
Cl4 Cl 1.04166(14) 0.23167(16) 0.92329(8) 0.1314(11) Uani 1 1 d . . .
Cl5 Cl 0.78522(15) 0.51544(11) 0.97099(8) 0.1026(7) Uani 1 1 d . . .
Cl6 Cl 0.82779(16) 0.62866(11) 0.92202(10) 0.1151(8) Uani 1 1 d . . .
Cl7 Cl 0.15672(9) 0.47886(7) 0.88378(6) 0.0600(4) Uani 1 1 d . . .
Cl8 Cl 0.01006(11) 0.44855(10) 0.94527(6) 0.0865(6) Uani 1 1 d . . .
O1 O 0.4601(2) 0.8928(2) 0.7190(2) 0.0929(18) Uani 1 1 d . A .
O2 O 0.3719(8) 0.7810(7) 0.7065(5) 0.064(4) Uani 0.35 1 d P A 1
O3 O 0.4157(2) 0.81771(19) 0.77638(12) 0.0579(11) Uani 1 1 d . A .
O4 O 0.1804(2) 0.80337(15) 0.72750(13) 0.0466(8) Uani 1 1 d . A .
O5 O 0.13765(17) 0.90306(14) 0.75753(11) 0.0320(7) Uani 1 1 d . A .
O6 O 0.21979(19) 0.83427(16) 0.80976(11) 0.0408(8) Uani 1 1 d . A .
O2' O 0.3851(4) 0.8137(3) 0.6869(2) 0.0454(16) Uani 0.65 1 d P A 2
P1 P -0.07341(7) 0.95603(5) 0.69949(4) 0.0240(2) Uani 1 1 d . . .
P2 P -0.08628(6) 0.77944(5) 0.75535(4) 0.0234(2) Uani 1 1 d . . .
P4 P 0.40616(7) 0.89829(5) 0.90483(4) 0.0276(2) Uani 1 1 d . . .
P3 P 0.33321(7) 0.70588(5) 0.88331(4) 0.0257(2) Uani 1 1 d . . .
P5 P -0.04568(7) 0.93058(5) 0.84760(4) 0.0250(2) Uani 1 1 d . . .
S1 S 0.39664(6) 0.84577(6) 0.73057(4) 0.0345(3) Uani 1 1 d . . .
S2 S 0.20168(6) 0.85315(5) 0.75994(4) 0.0248(2) Uani 1 1 d . . .

loop_
_atom_site_aniso_label
_atom_site_aniso_U_11
_atom_site_aniso_U_22
_atom_site_aniso_U_33
_atom_site_aniso_U_23
_atom_site_aniso_U_13
_atom_site_aniso_U_12
Ag1 0.02256(15) 0.02467(16) 0.02309(16) 0.00017(11) -0.00056(11) -0.00063(12)
Ag2 0.03264(17) 0.02584(16) 0.02373(16) -0.00019(12) -0.00503(12) 0.00011(13)
C1 0.028(2) 0.027(2) 0.0214(19) 0.0000(16) 0.0049(16) 0.0023(17)
C2 0.032(2) 0.034(2) 0.027(2) -0.0008(17) 0.0034(17) 0.0043(19)
C3 0.036(2) 0.039(3) 0.036(2) -0.005(2) 0.0012(19) -0.005(2)
C4 0.047(3) 0.026(2) 0.039(3) -0.0060(19) 0.008(2) 0.001(2)
C5 0.039(2) 0.028(2) 0.041(3) 0.0024(19) 0.010(2) 0.008(2)
C6 0.036(2) 0.030(2) 0.033(2) 0.0012(18) 0.0020(18) 0.0033(19)
C7 0.026(2) 0.027(2) 0.032(2) 0.0074(17) -0.0051(17) -0.0001(17)
C8 0.030(2) 0.031(2) 0.049(3) 0.011(2) 0.004(2) 0.0008(19)
C9 0.029(2) 0.039(3) 0.077(4) 0.025(3) 0.005(2) 0.003(2)
C10 0.031(3) 0.069(4) 0.076(4) 0.028(3) -0.020(3) -0.011(3)
C11 0.057(4) 0.071(4) 0.049(3) 0.005(3) -0.025(3) -0.024(3)
C12 0.036(2) 0.053(3) 0.038(3) -0.001(2) -0.008(2) -0.004(2)
C13 0.029(2) 0.0235(19) 0.024(2) -0.0004(16) -0.0008(16) -0.0029(17)
C14 0.042(2) 0.029(2) 0.026(2) 0.0013(17) 0.0003(18) 0.0040(19)
C15 0.065(3) 0.037(3) 0.024(2) 0.0014(19) 0.007(2) -0.003(2)
C16 0.057(3) 0.042(3) 0.036(3) -0.008(2) 0.018(2) -0.018(3)
C17 0.036(2) 0.041(3) 0.044(3) -0.014(2) 0.008(2) -0.002(2)
C18 0.027(2) 0.029(2) 0.035(2) -0.0016(18) -0.0032(17) -0.0019(18)
C19 0.0239(19) 0.0225(19) 0.031(2) 0.0000(16) 0.0000(16) -0.0009(17)
C20 0.029(2) 0.025(2) 0.032(2) 0.0006(17) -0.0003(17) -0.0028(17)
C21 0.039(2) 0.033(2) 0.036(2) -0.0019(19) 0.0098(19) -0.007(2)
C22 0.031(2) 0.031(2) 0.056(3) -0.004(2) 0.013(2) -0.004(2)
C23 0.026(2) 0.028(2) 0.053(3) -0.002(2) -0.001(2) -0.0004(18)
C24 0.028(2) 0.024(2) 0.036(2) 0.0025(17) -0.0027(17) -0.0017(17)
C25 0.029(2) 0.0206(19) 0.030(2) 0.0005(16) -0.0011(16) -0.0002(17)
C26 0.032(2) 0.035(2) 0.035(2) -0.0061(19) -0.0017(18) -0.004(2)
C27 0.044(3) 0.050(3) 0.037(3) -0.012(2) -0.008(2) -0.008(2)
C28 0.053(3) 0.054(3) 0.024(2) -0.007(2) 0.002(2) 0.000(3)
C29 0.047(3) 0.054(3) 0.030(2) -0.001(2) 0.011(2) -0.008(2)
C30 0.034(2) 0.037(2) 0.033(2) -0.0009(19) 0.0028(18) -0.007(2)
C31 0.027(2) 0.025(2) 0.025(2) 0.0003(16) 0.0024(16) 0.0004(17)
C32 0.031(2) 0.029(2) 0.041(3) 0.0022(19) -0.0029(19) -0.0008(19)
C33 0.046(3) 0.025(2) 0.049(3) 0.003(2) 0.006(2) -0.001(2)
C34 0.053(3) 0.036(3) 0.040(3) 0.013(2) 0.009(2) 0.012(2)
C35 0.038(3) 0.054(3) 0.040(3) 0.005(2) -0.006(2) 0.014(2)
C36 0.031(2) 0.040(2) 0.031(2) -0.0008(19) -0.0017(18) 0.002(2)
C37 0.0239(19) 0.030(2) 0.025(2) -0.0013(16) -0.0020(16) -0.0030(17)
C38 0.036(2) 0.032(2) 0.033(2) 0.0007(18) -0.0051(18) -0.0025(19)
C39 0.041(3) 0.047(3) 0.029(2) 0.000(2) -0.0104(19) -0.006(2)
C40 0.037(2) 0.042(3) 0.034(2) -0.012(2) -0.0006(19) -0.006(2)
C41 0.029(2) 0.030(2) 0.042(3) -0.0053(19) 0.0040(18) -0.0028(19)
C42 0.034(2) 0.025(2) 0.031(2) -0.0004(17) -0.0043(18) -0.0001(18)
C43 0.030(2) 0.0193(18) 0.028(2) -0.0005(15) -0.0041(16) -0.0002(17)
C44 0.035(2) 0.032(2) 0.031(2) 0.0015(18) -0.0004(18) -0.0010(19)
C45 0.034(2) 0.034(2) 0.045(3) -0.003(2) -0.004(2) -0.001(2)
C46 0.035(2) 0.033(2) 0.050(3) -0.006(2) -0.018(2) 0.003(2)
C47 0.051(3) 0.034(2) 0.029(2) -0.0001(19) -0.015(2) 0.007(2)
C48 0.041(2) 0.031(2) 0.028(2) 0.0020(18) -0.0050(18) 0.005(2)
C49 0.028(2) 0.032(2) 0.027(2) 0.0036(17) -0.0027(17) 0.0043(18)
C50 0.041(3) 0.036(2) 0.036(2) 0.0025(19) 0.001(2) 0.001(2)
C51 0.041(3) 0.046(3) 0.043(3) 0.013(2) 0.005(2) 0.001(2)
C52 0.041(3) 0.061(3) 0.032(3) 0.014(2) 0.011(2) 0.011(3)
C53 0.048(3) 0.056(3) 0.034(3) -0.005(2) 0.004(2) 0.013(3)
C54 0.038(2) 0.038(2) 0.039(3) -0.004(2) 0.002(2) 0.002(2)
C55 0.035(2) 0.026(2) 0.024(2) -0.0073(16) -0.0020(17) 0.0004(18)
C56 0.044(3) 0.027(2) 0.038(2) -0.0006(19) -0.010(2) -0.004(2)
C57 0.054(3) 0.032(2) 0.042(3) 0.004(2) -0.013(2) 0.005(2)
C58 0.039(3) 0.047(3) 0.041(3) -0.002(2) -0.012(2) 0.007(2)
C59 0.037(3) 0.045(3) 0.045(3) -0.001(2) -0.006(2) -0.006(2)
C60 0.032(2) 0.031(2) 0.034(2) 0.0004(18) 0.0010(18) -0.0038(19)
C61 0.044(2) 0.0203(19) 0.030(2) 0.0008(16) 0.0019(18) 0.0042(19)
C62 0.053(3) 0.040(3) 0.033(2) -0.004(2) 0.007(2) -0.009(2)
C63 0.089(4) 0.044(3) 0.031(3) -0.001(2) 0.017(3) 0.000(3)
C64 0.073(4) 0.046(3) 0.052(3) 0.004(3) 0.029(3) 0.013(3)
C65 0.042(3) 0.063(4) 0.072(4) 0.000(3) 0.016(3) 0.015(3)
C66 0.041(3) 0.052(3) 0.045(3) 0.000(2) 0.005(2) 0.013(2)
C67 0.026(2) 0.033(2) 0.032(2) 0.0059(18) -0.0050(17) -0.0007(18)
C68 0.034(2) 0.047(3) 0.031(2) 0.005(2) -0.0031(18) -0.005(2)
C69 0.044(3) 0.066(4) 0.045(3) 0.022(3) -0.003(2) -0.011(3)
C70 0.046(3) 0.042(3) 0.081(4) 0.030(3) 0.000(3) -0.003(3)
C71 0.048(3) 0.032(3) 0.076(4) 0.004(3) 0.005(3) 0.000(2)
C72 0.051(3) 0.030(2) 0.040(3) -0.0013(19) 0.001(2) 0.000(2)
C73 0.031(2) 0.030(2) 0.0210(19) -0.0013(16) 0.0015(16) 0.0046(18)
C74 0.030(2) 0.035(2) 0.031(2) -0.0027(18) -0.0024(17) 0.0031(19)
C75 0.027(2) 0.053(3) 0.038(3) -0.001(2) -0.0005(19) 0.008(2)
C76 0.040(3) 0.053(3) 0.032(2) -0.003(2) -0.002(2) 0.020(2)
C77 0.056(3) 0.035(2) 0.034(2) 0.002(2) 0.007(2) 0.014(2)
C78 0.037(2) 0.032(2) 0.030(2) -0.0020(18) 0.0066(18) 0.002(2)
C79 0.032(2) 0.033(2) 0.029(2) -0.0068(18) -0.0046(17) 0.0002(19)
C80 0.050(3) 0.055(3) 0.033(3) -0.012(2) -0.004(2) -0.007(3)
C81 0.078(4) 0.073(4) 0.038(3) -0.019(3) -0.007(3) -0.021(3)
C82 0.079(4) 0.077(4) 0.054(4) -0.018(3) -0.016(3) -0.035(4)
C83 0.048(3) 0.068(4) 0.051(3) -0.006(3) -0.007(2) -0.027(3)
C84 0.035(2) 0.046(3) 0.037(3) -0.004(2) -0.0070(19) -0.007(2)
C85 0.031(2) 0.030(2) 0.023(2) -0.0035(16) -0.0026(16) 0.0004(18)
C86 0.041(3) 0.051(3) 0.032(2) 0.009(2) 0.006(2) 0.012(2)
C87 0.056(3) 0.066(4) 0.041(3) 0.019(3) 0.012(2) 0.010(3)
C88 0.062(3) 0.049(3) 0.041(3) 0.019(2) 0.002(2) 0.009(3)
C89 0.053(3) 0.044(3) 0.033(2) 0.007(2) -0.005(2) 0.015(2)
C90 0.036(2) 0.042(3) 0.028(2) -0.0030(19) -0.0034(18) 0.006(2)
C91 0.021(2) 0.043(3) 0.036(2) 0.0111(19) 0.0030(17) -0.0009(19)
C92 0.054(3) 0.074(4) 0.050(3) -0.023(3) -0.005(3) -0.004(3)
C93 0.048(3) 0.084(4) 0.042(3) -0.004(3) 0.007(2) -0.010(3)
C94 0.188(10) 0.082(5) 0.058(4) 0.009(4) 0.023(5) 0.049(6)
C95 0.058(4) 0.053(3) 0.084(5) -0.007(3) 0.026(3) -0.010(3)
Cl1 0.0931(12) 0.0580(8) 0.0523(8) -0.0076(7) -0.0180(8) 0.0091(8)
Cl2 0.206(3) 0.0705(11) 0.0559(10) 0.0025(8) -0.0003(13) -0.0524(14)
Cl3 0.0496(10) 0.246(3) 0.0803(13) -0.0570(17) -0.0067(9) 0.0087(14)
Cl4 0.0848(14) 0.238(3) 0.0712(13) -0.0626(17) -0.0230(11) 0.0425(17)
Cl5 0.1023(15) 0.1102(16) 0.0959(15) 0.0178(12) 0.0345(12) 0.0166(13)
Cl6 0.1075(17) 0.0899(15) 0.148(2) 0.0061(14) 0.0415(15) 0.0009(13)
Cl7 0.0483(7) 0.0615(9) 0.0702(9) 0.0016(7) 0.0096(7) -0.0091(7)
Cl8 0.0620(10) 0.1319(17) 0.0658(10) -0.0214(10) 0.0279(8) -0.0205(10)
O1 0.0271(19) 0.111(4) 0.141(5) 0.064(3) 0.027(2) 0.005(2)
O2 0.042(7) 0.076(10) 0.072(10) -0.052(7) -0.017(7) 0.030(7)
O3 0.0406(19) 0.098(3) 0.0356(19) 0.0220(19) 0.0129(15) 0.037(2)
O4 0.0441(19) 0.0407(19) 0.055(2) -0.0142(16) -0.0018(16) -0.0060(16)
O5 0.0202(14) 0.0372(16) 0.0386(17) 0.0053(13) 0.0012(12) 0.0068(13)
O6 0.0291(16) 0.063(2) 0.0299(16) 0.0161(15) 0.0004(13) 0.0092(15)
O2' 0.041(3) 0.063(4) 0.032(3) -0.016(3) -0.001(3) 0.011(3)
P1 0.0241(5) 0.0255(5) 0.0225(5) 0.0033(4) -0.0004(4) 0.0019(4)
P2 0.0229(5) 0.0228(5) 0.0244(5) -0.0006(4) -0.0006(4) -0.0013(4)
P4 0.0356(6) 0.0244(5) 0.0227(5) -0.0006(4) -0.0019(4) -0.0012(5)
P3 0.0296(5) 0.0242(5) 0.0231(5) 0.0009(4) -0.0029(4) 0.0006(4)
P5 0.0250(5) 0.0271(5) 0.0230(5) -0.0032(4) -0.0014(4) 0.0006(4)
S1 0.0210(5) 0.0593(7) 0.0233(5) -0.0022(5) 0.0015(4) 0.0074(5)
S2 0.0189(4) 0.0299(5) 0.0256(5) 0.0028(4) -0.0007(4) 0.0012(4)

loop_
_atom_type_symbol
_atom_type_description
_atom_type_scat_dispersion_real
_atom_type_scat_dispersion_imag
_atom_type_scat_source
C C 0.0033 0.0016 'International Tables Vol C Tables 4.2.6.8 and 6.1.1.4'
H H 0.0000 0.0000 'International Tables Vol C Tables 4.2.6.8 and 6.1.1.4'
O O 0.0106 0.0060 'International Tables Vol C Tables 4.2.6.8 and 6.1.1.4'
P P 0.1023 0.0942 'International Tables Vol C Tables 4.2.6.8 and 6.1.1.4'
S S 0.1246 0.1234 'International Tables Vol C Tables 4.2.6.8 and 6.1.1.4'
Ag Ag -0.8971 1.1015 'International Tables Vol C Tables 4.2.6.8 and 6.1.1.4'
Cl Cl 0.1484 0.1585 'International Tables Vol C Tables 4.2.6.8 and 6.1.1.4'

loop_
_geom_angle_atom_site_label_1
_geom_angle_atom_site_label_2
_geom_angle_atom_site_label_3
_geom_angle
O5 Ag1 P5 99.69(8)
O5 Ag1 P1 98.83(7)
P5 Ag1 P1 109.85(4)
O5 Ag1 P2 122.58(7)
P5 Ag1 P2 113.25(4)
P1 Ag1 P2 111.18(4)
O3 Ag2 P4 109.48(11)
O3 Ag2 P3 113.19(11)
P4 Ag2 P3 127.45(4)
O3 Ag2 O6 81.49(11)
P4 Ag2 O6 112.51(9)
P3 Ag2 O6 102.92(8)
C6 C1 C2 118.9(4)
C6 C1 P1 125.6(3)
C2 C1 P1 115.4(3)
C1 C2 C3 120.6(4)
C1 C2 H2 119.7
C3 C2 H2 119.7
C4 C3 C2 119.7(4)
C4 C3 H3 120.1
C2 C3 H3 120.1
C3 C4 C5 120.3(4)
C3 C4 H4 119.9
C5 C4 H4 119.9
C4 C5 C6 120.0(4)
C4 C5 H5 120.0
C6 C5 H5 120.0
C1 C6 C5 120.3(4)
C1 C6 H6 119.9
C5 C6 H6 119.9
C12 C7 C8 119.0(4)
C12 C7 P1 121.0(3)
C8 C7 P1 119.4(3)
C9 C8 C7 120.3(5)
C9 C8 H8 119.8
C7 C8 H8 119.8
C10 C9 C8 120.0(5)
C10 C9 H9 120.0
C8 C9 H9 120.0
C11 C10 C9 120.0(5)
C11 C10 H10 120.0
C9 C10 H10 120.0
C10 C11 C12 120.4(5)
C10 C11 H11 119.8
C12 C11 H11 119.8
C7 C12 C11 120.3(5)
C7 C12 H12 119.9
C11 C12 H12 119.9
C18 C13 C14 118.9(4)
C18 C13 P1 119.7(3)
C14 C13 P1 121.2(3)
C15 C14 C13 120.2(4)
C15 C14 H14 119.9
C13 C14 H14 119.9
C16 C15 C14 120.7(4)
C16 C15 H15 119.7
C14 C15 H15 119.7
C15 C16 C17 119.8(4)
C15 C16 H16 120.1
C17 C16 H16 120.1
C16 C17 C18 120.2(4)
C16 C17 H17 119.9
C18 C17 H17 119.9
C13 C18 C17 120.2(4)
C13 C18 H18 119.9
C17 C18 H18 119.9
C24 C19 C20 118.6(4)
C24 C19 P2 122.8(3)
C20 C19 P2 118.3(3)
C21 C20 C19 120.8(4)
C21 C20 H20 119.6
C19 C20 H20 119.6
C22 C21 C20 120.0(4)
C22 C21 H21 120.0
C20 C21 H21 120.0
C23 C22 C21 119.7(4)
C23 C22 H22 120.1
C21 C22 H22 120.1
C22 C23 C24 120.2(4)
C22 C23 H23 119.9
C24 C23 H23 119.9
C19 C24 C23 120.7(4)
C19 C24 H24 119.6
C23 C24 H24 119.6
C30 C25 C26 118.4(4)
C30 C25 P2 115.8(3)
C26 C25 P2 125.8(3)
C27 C26 C25 119.9(4)
C27 C26 H26 120.0
C25 C26 H26 120.0
C28 C27 C26 121.1(4)
C28 C27 H27 119.5
C26 C27 H27 119.5
C27 C28 C29 119.6(4)
C27 C28 H28 120.2
C29 C28 H28 120.2
C28 C29 C30 120.0(4)
C28 C29 H29 120.0
C30 C29 H29 120.0
C29 C30 C25 121.1(4)
C29 C30 H30 119.5
C25 C30 H30 119.5
C32 C31 C36 119.7(4)
C32 C31 P2 119.5(3)
C36 C31 P2 120.8(3)
C31 C32 C33 120.6(4)
C31 C32 H32 119.7
C33 C32 H32 119.7
C34 C33 C32 119.8(4)
C34 C33 H33 120.1
C32 C33 H33 120.1
C35 C34 C33 119.7(4)
C35 C34 H34 120.1
C33 C34 H34 120.1
C34 C35 C36 121.1(4)
C34 C35 H35 119.4
C36 C35 H35 119.4
C31 C36 C35 119.0(4)
C31 C36 H36 120.5
C35 C36 H36 120.5
C38 C37 C42 119.6(4)
C38 C37 P3 117.0(3)
C42 C37 P3 123.3(3)
C39 C38 C37 120.2(4)
C39 C38 H38 119.9
C37 C38 H38 119.9
C40 C39 C38 120.2(4)
C40 C39 H39 119.9
C38 C39 H39 119.9
C39 C40 C41 119.7(4)
C39 C40 H40 120.1
C41 C40 H40 120.1
C40 C41 C42 120.6(4)
C40 C41 H41 119.7
C42 C41 H41 119.7
C41 C42 C37 119.6(4)
C41 C42 H42 120.2
C37 C42 H42 120.2
C44 C43 C48 118.8(4)
C44 C43 P3 118.0(3)
C48 C43 P3 122.9(3)
C43 C44 C45 120.8(4)
C43 C44 H44 119.6
C45 C44 H44 119.6
C46 C45 C44 120.0(4)
C46 C45 H45 120.0
C44 C45 H45 120.0
C45 C46 C47 119.7(4)
C45 C46 H46 120.2
C47 C46 H46 120.2
C46 C47 C48 120.7(4)
C46 C47 H47 119.7
C48 C47 H47 119.7
C47 C48 C43 120.0(4)
C47 C48 H48 120.0
C43 C48 H48 120.0
C50 C49 C54 118.7(4)
C50 C49 P3 123.4(3)
C54 C49 P3 117.8(3)
C49 C50 C51 119.9(4)
C49 C50 H50 120.1
C51 C50 H50 120.1
C52 C51 C50 120.7(5)
C52 C51 H51 119.7
C50 C51 H51 119.7
C51 C52 C53 120.1(4)
C51 C52 H52 120.0
C53 C52 H52 120.0
C52 C53 C54 120.0(5)
C52 C53 H53 120.0
C54 C53 H53 120.0
C53 C54 C49 120.6(5)
C53 C54 H54 119.7
C49 C54 H54 119.7
C60 C55 C56 118.6(4)
C60 C55 P4 124.2(3)
C56 C55 P4 117.1(3)
C57 C56 C55 120.9(4)
C57 C56 H56 119.6
C55 C56 H56 119.6
C56 C57 C58 120.0(4)
C56 C57 H57 120.0
C58 C57 H57 120.0
C59 C58 C57 119.8(4)
C59 C58 H58 120.1
C57 C58 H58 120.1
C58 C59 C60 120.4(4)
C58 C59 H59 119.8
C60 C59 H59 119.8
C55 C60 C59 120.4(4)
C55 C60 H60 119.8
C59 C60 H60 119.8
C66 C61 C62 118.9(4)
C66 C61 P4 117.6(3)
C62 C61 P4 123.3(4)
C63 C62 C61 119.9(5)
C63 C62 H62 120.1
C61 C62 H62 120.1
C64 C63 C62 120.5(5)
C64 C63 H63 119.7
C62 C63 H63 119.7
C65 C64 C63 119.9(5)
C65 C64 H64 120.0
C63 C64 H64 120.0
C64 C65 C66 120.4(5)
C64 C65 H65 119.8
C66 C65 H65 119.8
C65 C66 C61 120.3(5)
C65 C66 H66 119.8
C61 C66 H66 119.8
C68 C67 C72 119.6(4)
C68 C67 P4 118.1(3)
C72 C67 P4 122.3(3)
C67 C68 C69 119.8(5)
C67 C68 H68 120.1
C69 C68 H68 120.1
C70 C69 C68 120.6(5)
C70 C69 H69 119.7
C68 C69 H69 119.7
C69 C70 C71 119.8(5)
C69 C70 H70 120.1
C71 C70 H70 120.1
C70 C71 C72 121.0(5)
C70 C71 H71 119.5
C72 C71 H71 119.5
C71 C72 C67 119.3(5)
C71 C72 H72 120.3
C67 C72 H72 120.3
C78 C73 C74 119.1(4)
C78 C73 P5 119.5(3)
C74 C73 P5 120.6(3)
C75 C74 C73 120.4(4)
C75 C74 H74 119.8
C73 C74 H74 119.8
C76 C75 C74 120.5(4)
C76 C75 H75 119.7
C74 C75 H75 119.7
C75 C76 C77 119.2(4)
C75 C76 H76 120.4
C77 C76 H76 120.4
C76 C77 C78 120.8(4)
C76 C77 H77 119.6
C78 C77 H77 119.6
C77 C78 C73 120.0(4)
C77 C78 H78 120.0
C73 C78 H78 120.0
C84 C79 C80 119.1(4)
C84 C79 P5 119.3(3)
C80 C79 P5 121.7(4)
C81 C80 C79 120.7(5)
C81 C80 H80 119.7
C79 C80 H80 119.7
C82 C81 C80 120.0(5)
C82 C81 H81 120.0
C80 C81 H81 120.0
C81 C82 C83 120.5(5)
C81 C82 H82 119.8
C83 C82 H82 119.8
C82 C83 C84 119.5(5)
C82 C83 H83 120.2
C84 C83 H83 120.2
C79 C84 C83 120.2(5)
C79 C84 H84 119.9
C83 C84 H84 119.9
C90 C85 C86 119.3(4)
C90 C85 P5 115.1(3)
C86 C85 P5 125.6(3)
C85 C86 C87 119.0(5)
C85 C86 H86 120.5
C87 C86 H86 120.5
C88 C87 C86 121.0(5)
C88 C87 H87 119.5
C86 C87 H87 119.5
C89 C88 C87 119.8(5)
C89 C88 H88 120.1
C87 C88 H88 120.1
C88 C89 C90 120.1(5)
C88 C89 H89 119.9
C90 C89 H89 119.9
C89 C90 C85 120.9(4)
C89 C90 H90 119.6
C85 C90 H90 119.6
S2 C91 S1 120.0(3)
S2 C91 H91A 107.3
S1 C91 H91A 107.3
S2 C91 H91B 107.3
S1 C91 H91B 107.3
H91A C91 H91B 106.9
Cl2 C92 Cl1 111.8(3)
Cl2 C92 H92A 109.2
Cl1 C92 H92A 109.2
Cl2 C92 H92B 109.2
Cl1 C92 H92B 109.2
H92A C92 H92B 107.9
Cl4 C93 Cl3 111.6(3)
Cl4 C93 H93A 109.3
Cl3 C93 H93A 109.3
Cl4 C93 H93B 109.3
Cl3 C93 H93B 109.3
H93A C93 H93B 108.0
Cl5 C94 Cl6 115.1(4)
Cl5 C94 H94A 108.5
Cl6 C94 H94A 108.5
Cl5 C94 H94B 108.5
Cl6 C94 H94B 108.5
H94A C94 H94B 107.5
Cl7 C95 Cl8 112.1(3)
Cl7 C95 H95A 109.2
Cl8 C95 H95A 109.2
Cl7 C95 H95B 109.2
Cl8 C95 H95B 109.2
H95A C95 H95B 107.9
S1 O3 Ag2 138.99(19)
S2 O5 Ag1 122.12(17)
S2 O6 Ag2 133.65(18)
C7 P1 C13 104.29(19)
C7 P1 C1 106.04(19)
C13 P1 C1 101.11(18)
C7 P1 Ag1 113.74(13)
C13 P1 Ag1 116.19(13)
C1 P1 Ag1 114.08(13)
C25 P2 C19 107.78(19)
C25 P2 C31 100.55(18)
C19 P2 C31 101.05(18)
C25 P2 Ag1 109.85(13)
C19 P2 Ag1 106.05(13)
C31 P2 Ag1 129.90(13)
C67 P4 C55 103.77(19)
C67 P4 C61 105.49(19)
C55 P4 C61 103.4(2)
C67 P4 Ag2 121.69(14)
C55 P4 Ag2 113.78(13)
C61 P4 Ag2 107.01(14)
C37 P3 C49 105.68(19)
C37 P3 C43 105.94(18)
C49 P3 C43 102.27(19)
C37 P3 Ag2 114.86(14)
C49 P3 Ag2 115.91(14)
C43 P3 Ag2 111.01(13)
C79 P5 C85 102.37(19)
C79 P5 C73 103.78(19)
C85 P5 C73 108.05(19)
C79 P5 Ag1 124.46(15)
C85 P5 Ag1 108.53(13)
C73 P5 Ag1 108.67(13)
O2' S1 O3 124.3(3)
O2' S1 O1 104.5(4)
O3 S1 O1 111.1(3)
O2' S1 O2 34.7(5)
O3 S1 O2 91.7(6)
O1 S1 O2 133.7(6)
O2' S1 C91 104.9(3)
O3 S1 C91 107.4(2)
O1 S1 C91 102.4(2)
O2 S1 C91 108.4(5)
O4 S2 O6 114.0(2)
O4 S2 O5 112.49(19)
O6 S2 O5 112.16(18)
O4 S2 C91 108.1(2)
O6 S2 C91 106.8(2)
O5 S2 C91 102.28(19)

loop_
_geom_bond_atom_site_label_1
_geom_bond_atom_site_label_2
_geom_bond_distance
Ag1 O5 2.462(3)
Ag1 P5 2.5006(11)
Ag1 P1 2.5053(11)
Ag1 P2 2.5094(11)
Ag2 O3 2.365(3)
Ag2 P4 2.4370(11)
Ag2 P3 2.4370(11)
Ag2 O6 2.481(3)
C1 C6 1.390(6)
C1 C2 1.390(6)
C1 P1 1.830(4)
C2 C3 1.392(6)
C2 H2 0.9500
C3 C4 1.379(6)
C3 H3 0.9500
C4 C5 1.380(7)
C4 H4 0.9500
C5 C6 1.393(6)
C5 H5 0.9500
C6 H6 0.9500
C7 C12 1.385(6)
C7 C8 1.403(6)
C7 P1 1.819(4)
C8 C9 1.384(7)
C8 H8 0.9500
C9 C10 1.384(8)
C9 H9 0.9500
C10 C11 1.378(9)
C10 H10 0.9500
C11 C12 1.388(7)
C11 H11 0.9500
C12 H12 0.9500
C13 C18 1.384(6)
C13 C14 1.402(6)
C13 P1 1.820(4)
C14 C15 1.375(6)
C14 H14 0.9500
C15 C16 1.373(7)
C15 H15 0.9500
C16 C17 1.382(7)
C16 H16 0.9500
C17 C18 1.388(6)
C17 H17 0.9500
C18 H18 0.9500
C19 C24 1.387(6)
C19 C20 1.399(6)
C19 P2 1.831(4)
C20 C21 1.391(6)
C20 H20 0.9500
C21 C22 1.392(7)
C21 H21 0.9500
C22 C23 1.380(7)
C22 H22 0.9500
C23 C24 1.398(6)
C23 H23 0.9500
C24 H24 0.9500
C25 C30 1.393(6)
C25 C26 1.396(6)
C25 P2 1.826(4)
C26 C27 1.388(6)
C26 H26 0.9500
C27 C28 1.372(7)
C27 H27 0.9500
C28 C29 1.381(7)
C28 H28 0.9500
C29 C30 1.385(6)
C29 H29 0.9500
C30 H30 0.9500
C31 C32 1.380(6)
C31 C36 1.386(6)
C31 P2 1.837(4)
C32 C33 1.388(6)
C32 H32 0.9500
C33 C34 1.373(7)
C33 H33 0.9500
C34 C35 1.373(7)
C34 H34 0.9500
C35 C36 1.388(6)
C35 H35 0.9500
C36 H36 0.9500
C37 C38 1.387(6)
C37 C42 1.393(6)
C37 P3 1.822(4)
C38 C39 1.388(6)
C38 H38 0.9500
C39 C40 1.378(6)
C39 H39 0.9500
C40 C41 1.384(6)
C40 H40 0.9500
C41 C42 1.386(6)
C41 H41 0.9500
C42 H42 0.9500
C43 C44 1.388(6)
C43 C48 1.397(6)
C43 P3 1.826(4)
C44 C45 1.390(6)
C44 H44 0.9500
C45 C46 1.379(7)
C45 H45 0.9500
C46 C47 1.382(7)
C46 H46 0.9500
C47 C48 1.386(6)
C47 H47 0.9500
C48 H48 0.9500
C49 C50 1.387(6)
C49 C54 1.400(6)
C49 P3 1.823(4)
C50 C51 1.401(6)
C50 H50 0.9500
C51 C52 1.369(7)
C51 H51 0.9500
C52 C53 1.378(7)
C52 H52 0.9500
C53 C54 1.388(7)
C53 H53 0.9500
C54 H54 0.9500
C55 C60 1.377(6)
C55 C56 1.402(6)
C55 P4 1.824(4)
C56 C57 1.376(6)
C56 H56 0.9500
C57 C58 1.379(7)
C57 H57 0.9500
C58 C59 1.378(7)
C58 H58 0.9500
C59 C60 1.391(6)
C59 H59 0.9500
C60 H60 0.9500
C61 C66 1.389(7)
C61 C62 1.398(6)
C61 P4 1.825(4)
C62 C63 1.383(7)
C62 H62 0.9500
C63 C64 1.381(8)
C63 H63 0.9500
C64 C65 1.368(8)
C64 H64 0.9500
C65 C66 1.387(7)
C65 H65 0.9500
C66 H66 0.9500
C67 C68 1.388(6)
C67 C72 1.395(6)
C67 P4 1.822(4)
C68 C69 1.389(7)
C68 H68 0.9500
C69 C70 1.365(8)
C69 H69 0.9500
C70 C71 1.376(8)
C70 H70 0.9500
C71 C72 1.381(7)
C71 H71 0.9500
C72 H72 0.9500
C73 C78 1.390(6)
C73 C74 1.391(6)
C73 P5 1.834(4)
C74 C75 1.385(6)
C74 H74 0.9500
C75 C76 1.381(7)
C75 H75 0.9500
C76 C77 1.386(7)
C76 H76 0.9500
C77 C78 1.386(6)
C77 H77 0.9500
C78 H78 0.9500
C79 C84 1.388(6)
C79 C80 1.396(6)
C79 P5 1.820(4)
C80 C81 1.378(7)
C80 H80 0.9500
C81 C82 1.372(9)
C81 H81 0.9500
C82 C83 1.392(8)
C82 H82 0.9500
C83 C84 1.393(6)
C83 H83 0.9500
C84 H84 0.9500
C85 C90 1.390(6)
C85 C86 1.392(6)
C85 P5 1.826(4)
C86 C87 1.402(7)
C86 H86 0.9500
C87 C88 1.377(7)
C87 H87 0.9500
C88 C89 1.374(7)
C88 H88 0.9500
C89 C90 1.382(6)
C89 H89 0.9500
C90 H90 0.9500
C91 S2 1.787(4)
C91 S1 1.796(4)
C91 H91A 0.9900
C91 H91B 0.9900
C92 Cl2 1.717(6)
C92 Cl1 1.749(6)
C92 H92A 0.9900
C92 H92B 0.9900
C93 Cl4 1.702(6)
C93 Cl3 1.722(6)
C93 H93A 0.9900
C93 H93B 0.9900
C94 Cl5 1.687(8)
C94 Cl6 1.724(8)
C94 H94A 0.9900
C94 H94B 0.9900
C95 Cl7 1.731(6)
C95 Cl8 1.753(6)
C95 H95A 0.9900
C95 H95B 0.9900
O1 S1 1.447(4)
O2 S1 1.599(13)
O3 S1 1.419(3)
O4 S2 1.434(3)
O5 S2 1.465(3)
O6 S2 1.445(3)
O2' S1 1.389(6)

loop_
_geom_torsion_atom_site_label_1
_geom_torsion_atom_site_label_2
_geom_torsion_atom_site_label_3
_geom_torsion_atom_site_label_4
_geom_torsion
C6 C1 C2 C3 -2.7(6)
P1 C1 C2 C3 174.4(3)
C1 C2 C3 C4 2.8(7)
C2 C3 C4 C5 -0.8(7)
C3 C4 C5 C6 -1.3(7)
C2 C1 C6 C5 0.6(6)
P1 C1 C6 C5 -176.1(3)
C4 C5 C6 C1 1.4(7)
C12 C7 C8 C9 -1.8(6)
P1 C7 C8 C9 -172.7(3)
C7 C8 C9 C10 1.3(7)
C8 C9 C10 C11 -0.3(8)
C9 C10 C11 C12 -0.1(8)
C8 C7 C12 C11 1.3(7)
P1 C7 C12 C11 172.1(4)
C10 C11 C12 C7 -0.4(8)
C18 C13 C14 C15 -0.4(6)
P1 C13 C14 C15 175.7(3)
C13 C14 C15 C16 0.1(7)
C14 C15 C16 C17 -0.2(7)
C15 C16 C17 C18 0.5(7)
C14 C13 C18 C17 0.7(6)
P1 C13 C18 C17 -175.5(3)
C16 C17 C18 C13 -0.8(7)
C24 C19 C20 C21 0.6(6)
P2 C19 C20 C21 174.5(3)
C19 C20 C21 C22 0.7(6)
C20 C21 C22 C23 -1.0(7)
C21 C22 C23 C24 0.1(7)
C20 C19 C24 C23 -1.5(6)
P2 C19 C24 C23 -175.1(3)
C22 C23 C24 C19 1.2(6)
C30 C25 C26 C27 0.1(6)
P2 C25 C26 C27 -176.4(4)
C25 C26 C27 C28 -0.5(7)
C26 C27 C28 C29 0.9(8)
C27 C28 C29 C30 -1.0(8)
C28 C29 C30 C25 0.6(7)
C26 C25 C30 C29 -0.2(7)
P2 C25 C30 C29 176.7(4)
C36 C31 C32 C33 1.8(7)
P2 C31 C32 C33 -178.6(3)
C31 C32 C33 C34 -0.4(7)
C32 C33 C34 C35 -1.3(7)
C33 C34 C35 C36 1.5(8)
C32 C31 C36 C35 -1.5(6)
P2 C31 C36 C35 178.9(3)
C34 C35 C36 C31 -0.1(7)
C42 C37 C38 C39 1.9(6)
P3 C37 C38 C39 -175.6(4)
C37 C38 C39 C40 -0.3(7)
C38 C39 C40 C41 -1.8(7)
C39 C40 C41 C42 2.3(7)
C40 C41 C42 C37 -0.7(6)
C38 C37 C42 C41 -1.4(6)
P3 C37 C42 C41 175.9(3)
C48 C43 C44 C45 -0.4(6)
P3 C43 C44 C45 172.8(3)
C43 C44 C45 C46 0.2(7)
C44 C45 C46 C47 -0.7(7)
C45 C46 C47 C48 1.5(7)
C46 C47 C48 C43 -1.8(7)
C44 C43 C48 C47 1.2(6)
P3 C43 C48 C47 -171.7(3)
C54 C49 C50 C51 -0.5(6)
P3 C49 C50 C51 175.0(3)
C49 C50 C51 C52 -0.8(7)
C50 C51 C52 C53 0.8(7)
C51 C52 C53 C54 0.5(7)
C52 C53 C54 C49 -1.7(7)
C50 C49 C54 C53 1.7(7)
P3 C49 C54 C53 -174.0(4)
C60 C55 C56 C57 1.5(7)
P4 C55 C56 C57 -176.3(4)
C55 C56 C57 C58 -0.4(8)
C56 C57 C58 C59 -1.3(8)
C57 C58 C59 C60 1.8(8)
C56 C55 C60 C59 -0.9(6)
P4 C55 C60 C59 176.7(4)
C58 C59 C60 C55 -0.7(7)
C66 C61 C62 C63 0.3(7)
P4 C61 C62 C63 -174.8(4)
C61 C62 C63 C64 -0.5(8)
C62 C63 C64 C65 0.0(8)
C63 C64 C65 C66 0.6(9)
C64 C65 C66 C61 -0.8(8)
C62 C61 C66 C65 0.3(7)
P4 C61 C66 C65 175.7(4)
C72 C67 C68 C69 -0.7(7)
P4 C67 C68 C69 -178.6(4)
C67 C68 C69 C70 0.9(7)
C68 C69 C70 C71 -0.3(8)
C69 C70 C71 C72 -0.4(8)
C70 C71 C72 C67 0.5(8)
C68 C67 C72 C71 0.0(7)
P4 C67 C72 C71 177.8(4)
C78 C73 C74 C75 -0.4(6)
P5 C73 C74 C75 -170.9(3)
C73 C74 C75 C76 1.3(7)
C74 C75 C76 C77 -1.0(7)
C75 C76 C77 C78 -0.2(7)
C76 C77 C78 C73 1.1(7)
C74 C73 C78 C77 -0.8(6)
P5 C73 C78 C77 169.8(3)
C84 C79 C80 C81 0.3(8)
P5 C79 C80 C81 179.9(4)
C79 C80 C81 C82 -0.1(9)
C80 C81 C82 C83 -0.6(10)
C81 C82 C83 C84 1.2(10)
C80 C79 C84 C83 0.3(7)
P5 C79 C84 C83 -179.3(4)
C82 C83 C84 C79 -1.0(8)
C90 C85 C86 C87 -1.4(7)
P5 C85 C86 C87 177.4(4)
C85 C86 C87 C88 1.3(8)
C86 C87 C88 C89 -0.4(9)
C87 C88 C89 C90 -0.5(8)
C88 C89 C90 C85 0.5(7)
C86 C85 C90 C89 0.5(7)
P5 C85 C90 C89 -178.4(4)
P4 Ag2 O3 S1 -86.2(4)
P3 Ag2 O3 S1 125.3(4)
O6 Ag2 O3 S1 24.8(4)
P5 Ag1 O5 S2 109.43(18)
P1 Ag1 O5 S2 -138.54(18)
P2 Ag1 O5 S2 -16.3(2)
O3 Ag2 O6 S2 -10.1(3)
P4 Ag2 O6 S2 97.6(3)
P3 Ag2 O6 S2 -122.1(3)
C12 C7 P1 C13 32.4(4)
C8 C7 P1 C13 -156.9(3)
C12 C7 P1 C1 138.6(4)
C8 C7 P1 C1 -50.6(4)
C12 C7 P1 Ag1 -95.2(4)
C8 C7 P1 Ag1 75.6(3)
C18 C13 P1 C7 -129.3(3)
C14 C13 P1 C7 54.6(4)
C18 C13 P1 C1 120.8(3)
C14 C13 P1 C1 -55.3(4)
C18 C13 P1 Ag1 -3.2(4)
C14 C13 P1 Ag1 -179.3(3)
C6 C1 P1 C7 -15.0(4)
C2 C1 P1 C7 168.2(3)
C6 C1 P1 C13 93.6(4)
C2 C1 P1 C13 -83.3(3)
C6 C1 P1 Ag1 -141.0(3)
C2 C1 P1 Ag1 42.2(3)
O5 Ag1 P1 C7 160.29(17)
P5 Ag1 P1 C7 -95.99(16)
P2 Ag1 P1 C7 30.15(16)
O5 Ag1 P1 C13 39.17(16)
P5 Ag1 P1 C13 142.89(14)
P2 Ag1 P1 C13 -90.97(15)
O5 Ag1 P1 C1 -77.89(16)
P5 Ag1 P1 C1 25.83(15)
P2 Ag1 P1 C1 151.97(14)
C30 C25 P2 C19 160.2(3)
C26 C25 P2 C19 -23.2(4)
C30 C25 P2 C31 -94.5(3)
C26 C25 P2 C31 82.1(4)
C30 C25 P2 Ag1 45.0(3)
C26 C25 P2 Ag1 -138.3(3)
C24 C19 P2 C25 -36.6(4)
C20 C19 P2 C25 149.8(3)
C24 C19 P2 C31 -141.6(3)
C20 C19 P2 C31 44.8(3)
C24 C19 P2 Ag1 81.0(3)
C20 C19 P2 Ag1 -92.6(3)
C32 C31 P2 C25 -65.8(4)
C36 C31 P2 C25 113.8(4)
C32 C31 P2 C19 44.9(4)
C36 C31 P2 C19 -135.5(3)
C32 C31 P2 Ag1 166.9(3)
C36 C31 P2 Ag1 -13.5(4)
O5 Ag1 P2 C25 -79.26(16)
P5 Ag1 P2 C25 161.27(14)
P1 Ag1 P2 C25 37.03(15)
O5 Ag1 P2 C19 164.52(15)
P5 Ag1 P2 C19 45.06(14)
P1 Ag1 P2 C19 -79.18(14)
O5 Ag1 P2 C31 44.49(19)
P5 Ag1 P2 C31 -74.97(17)
P1 Ag1 P2 C31 160.79(17)
C68 C67 P4 C55 102.8(3)
C72 C67 P4 C55 -75.0(4)
C68 C67 P4 C61 -148.8(3)
C72 C67 P4 C61 33.4(4)
C68 C67 P4 Ag2 -26.9(4)
C72 C67 P4 Ag2 155.3(3)
C60 C55 P4 C67 6.7(4)
C56 C55 P4 C67 -175.7(3)
C60 C55 P4 C61 -103.3(4)
C56 C55 P4 C61 74.3(4)
C60 C55 P4 Ag2 141.0(3)
C56 C55 P4 Ag2 -41.4(4)
C66 C61 P4 C67 89.4(4)
C62 C61 P4 C67 -95.4(4)
C66 C61 P4 C55 -161.9(4)
C62 C61 P4 C55 13.3(4)
C66 C61 P4 Ag2 -41.5(4)
C62 C61 P4 Ag2 133.7(3)
O3 Ag2 P4 C67 36.03(19)
P3 Ag2 P4 C67 178.88(16)
O6 Ag2 P4 C67 -52.64(18)
O3 Ag2 P4 C55 -89.27(17)
P3 Ag2 P4 C55 53.58(16)
O6 Ag2 P4 C55 -177.94(17)
O3 Ag2 P4 C61 157.17(16)
P3 Ag2 P4 C61 -59.98(15)
O6 Ag2 P4 C61 68.50(16)
C38 C37 P3 C49 104.3(3)
C42 C37 P3 C49 -73.1(4)
C38 C37 P3 C43 -147.7(3)
C42 C37 P3 C43 34.9(4)
C38 C37 P3 Ag2 -24.8(4)
C42 C37 P3 Ag2 157.8(3)
C50 C49 P3 C37 23.0(4)
C54 C49 P3 C37 -161.5(3)
C50 C49 P3 C43 -87.7(4)
C54 C49 P3 C43 87.8(4)
C50 C49 P3 Ag2 151.4(3)
C54 C49 P3 Ag2 -33.1(4)
C44 C43 P3 C37 62.5(4)
C48 C43 P3 C37 -124.6(4)
C44 C43 P3 C49 172.9(3)
C48 C43 P3 C49 -14.1(4)
C44 C43 P3 Ag2 -62.9(3)
C48 C43 P3 Ag2 110.1(3)
O3 Ag2 P3 C37 -29.68(17)
P4 Ag2 P3 C37 -171.41(14)
O6 Ag2 P3 C37 56.48(16)
O3 Ag2 P3 C49 -153.47(17)
P4 Ag2 P3 C49 64.80(16)
O6 Ag2 P3 C49 -67.31(17)
O3 Ag2 P3 C43 90.45(17)
P4 Ag2 P3 C43 -51.27(15)
O6 Ag2 P3 C43 176.62(16)
C84 C79 P5 C85 118.7(4)
C80 C79 P5 C85 -60.9(4)
C84 C79 P5 C73 -129.0(4)
C80 C79 P5 C73 51.4(4)
C84 C79 P5 Ag1 -4.4(4)
C80 C79 P5 Ag1 176.1(3)
C90 C85 P5 C79 -89.7(3)
C86 C85 P5 C79 91.4(4)
C90 C85 P5 C73 161.1(3)
C86 C85 P5 C73 -17.7(4)
C90 C85 P5 Ag1 43.5(3)
C86 C85 P5 Ag1 -135.4(4)
C78 C73 P5 C79 34.1(4)
C74 C73 P5 C79 -155.5(3)
C78 C73 P5 C85 142.3(3)
C74 C73 P5 C85 -47.3(4)
C78 C73 P5 Ag1 -100.2(3)
C74 C73 P5 Ag1 70.3(3)
O5 Ag1 P5 C79 17.50(19)
P1 Ag1 P5 C79 -85.63(18)
P2 Ag1 P5 C79 149.41(17)
O5 Ag1 P5 C85 -102.77(16)
P1 Ag1 P5 C85 154.10(14)
P2 Ag1 P5 C85 29.14(15)
O5 Ag1 P5 C73 139.96(16)
P1 Ag1 P5 C73 36.83(15)
P2 Ag1 P5 C73 -88.13(15)
Ag2 O3 S1 O2' -121.5(5)
Ag2 O3 S1 O1 112.5(4)
Ag2 O3 S1 O2 -108.7(6)
Ag2 O3 S1 C91 1.2(5)
S2 C91 S1 O2' 78.8(4)
S2 C91 S1 O3 -55.2(4)
S2 C91 S1 O1 -172.3(3)
S2 C91 S1 O2 42.7(7)
Ag2 O6 S2 O4 95.8(3)
Ag2 O6 S2 O5 -134.9(2)
Ag2 O6 S2 C91 -23.6(3)
Ag1 O5 S2 O4 50.6(3)
Ag1 O5 S2 O6 -79.5(2)
Ag1 O5 S2 C91 166.4(2)
S1 C91 S2 O4 -58.0(3)
S1 C91 S2 O6 65.2(3)
S1 C91 S2 O5 -176.9(3)
